data_1568241
loop_
_publ_author_name
'Aliyeva, Vusala A.'
'Gurbanov, Atash V.'
'Mahmoud, Abdallah G.'
'Gomila, Rosa M.'
'Frontera, Antonio'
'Mahmudov, Kamran T.'
'Pombeiro, Armando J. L.'

_publ_section_title
;
 Chalcogen bonding in copper(II)-mediated synthesis.
;
_journal_issue 0
_journal_name_full 'Faraday discussions'
_journal_page_first 77
_journal_page_last 95
_journal_paper_doi 10.1039/d2fd00160h
_journal_volume 244
_journal_year 2023
_chemical_formula_moiety 'C10 H8 Br2 Cu N8 O2 Se2'
_chemical_formula_sum 'C10 H8 Br2 Cu N8 O2 Se2'
_chemical_formula_weight 653.52
_space_group_crystal_system triclinic
_space_group_IT_number 2
_space_group_name_Hall '-P 1'
_space_group_name_H-M_alt 'P -1'
_atom_sites_solution_hydrogens mixed
_atom_sites_solution_primary direct
_atom_sites_solution_secondary difmap
_audit_creation_method SHELXL-2019/2
_audit_update_record
;
2023-01-05 deposited with the CCDC.	2023-01-06 downloaded from the CCDC.
;
_cell_angle_alpha 73.520(8)
_cell_angle_beta 79.658(8)
_cell_angle_gamma 70.146(7)
_cell_formula_units_Z 1
_cell_length_a 5.4742(15)
_cell_length_b 7.767(2)
_cell_length_c 11.921(4)
_cell_measurement_reflns_used 2042
_cell_measurement_temperature 296(2)
_cell_measurement_theta_max 23.28
_cell_measurement_theta_min 2.99
_cell_volume 455.2(2)
_computing_cell_refinement 'Bruker SAINT'
_computing_data_collection 'Bruker APEX3'
_computing_data_reduction 'Bruker SAINT'
_computing_structure_refinement 'SHELXL-2019/2 (Sheldrick, 2019)'
_computing_structure_solution 'SHELXS-97 (Sheldrick 2008)'
_diffrn_ambient_temperature 296(2)
_diffrn_measured_fraction_theta_full 0.999
_diffrn_measured_fraction_theta_max 0.999
_diffrn_measurement_device_type 'Bruker D8 Quest PHOTON 100 detector'
_diffrn_measurement_method '\f and \w scans'
_diffrn_radiation_type MoK\a
_diffrn_radiation_wavelength 0.71073
_diffrn_reflns_av_R_equivalents 0.1352
_diffrn_reflns_av_unetI/netI 0.0662
_diffrn_reflns_Laue_measured_fraction_full 0.999
_diffrn_reflns_Laue_measured_fraction_max 0.999
_diffrn_reflns_limit_h_max 6
_diffrn_reflns_limit_h_min -6
_diffrn_reflns_limit_k_max 9
_diffrn_reflns_limit_k_min -9
_diffrn_reflns_limit_l_max 14
_diffrn_reflns_limit_l_min -14
_diffrn_reflns_number 14092
_diffrn_reflns_point_group_measured_fraction_full 0.999
_diffrn_reflns_point_group_measured_fraction_max 0.999
_diffrn_reflns_theta_full 25.242
_diffrn_reflns_theta_max 25.345
_diffrn_reflns_theta_min 2.873
_exptl_absorpt_coefficient_mu 9.609
_exptl_absorpt_correction_T_max 0.695
_exptl_absorpt_correction_T_min 0.152
_exptl_absorpt_correction_type multi-scan
_exptl_absorpt_process_details 'SADABS (Bruker, 2003)'
_exptl_crystal_colour green
_exptl_crystal_density_diffrn 2.384
_exptl_crystal_description plate
_exptl_crystal_F_000 307
_exptl_crystal_size_max 0.180
_exptl_crystal_size_mid 0.160
_exptl_crystal_size_min 0.080
_refine_diff_density_max 0.735
_refine_diff_density_min -0.645
_refine_diff_density_rms 0.146
_refine_ls_extinction_method none
_refine_ls_goodness_of_fit_ref 1.060
_refine_ls_hydrogen_treatment mixed
_refine_ls_matrix_type full
_refine_ls_number_parameters 119
_refine_ls_number_reflns 1681
_refine_ls_number_restraints 0
_refine_ls_restrained_S_all 1.060
_refine_ls_R_factor_all 0.0904
_refine_ls_R_factor_gt 0.0506
_refine_ls_shift/su_max 0.000
_refine_ls_shift/su_mean 0.000
_refine_ls_structure_factor_coef Fsqd
_refine_ls_weighting_details 'w=1/[\s^2^(Fo^2^)+(0.0067P)^2^+3.8470P] where P=(Fo^2^+2Fc^2^)/3'
_refine_ls_weighting_scheme calc
_refine_ls_wR_factor_gt 0.0894
_refine_ls_wR_factor_ref 0.1013
_reflns_Friedel_coverage 0.000
_reflns_number_gt 1145
_reflns_number_total 1681
_reflns_threshold_expression 'I > 2\s(I)'
_cod_data_source_file d2fd00160h4.cif
_cod_data_source_block shelx
_cod_depositor_comments 'Adding full bibliography for 1568240--1568243.cif.'
_cod_database_code 1568241
_shelx_shelxl_version_number 2019/2
_shelx_space_group_comment
;
The symmetry employed for this shelxl refinement is uniquely defined
by the following loop, which should always be used as a source of
symmetry information in preference to the above space-group names.
They are only intended as comments.
;
_shelx_estimated_absorpt_t_min 0.277
_shelx_estimated_absorpt_t_max 0.514

loop_
_space_group_symop_operation_xyz
'x, y, z'
'-x, -y, -z'

loop_
_atom_site_label
_atom_site_type_symbol
_atom_site_fract_x
_atom_site_fract_y
_atom_site_fract_z
_atom_site_U_iso_or_equiv
_atom_site_adp_type
_atom_site_occupancy
_atom_site_site_symmetry_order
_atom_site_calc_flag
_atom_site_refinement_flags_posn
_atom_site_refinement_flags_adp
_atom_site_refinement_flags_occupancy
_atom_site_disorder_assembly
_atom_site_disorder_group
Cu1 Cu 0.500000 0.500000 0.500000 0.0348(4) Uani 1 2 d S . P . .
Se1 Se 1.08544(18) 0.02299(14) 0.63271(10) 0.0466(3) Uani 1 1 d . . . . .
Br1 Br 0.35504(18) 0.29431(14) 0.41259(9) 0.0445(3) Uani 1 1 d . . . . .
O1 O 0.2268(13) 0.2437(10) 0.8288(6) 0.0566(19) Uani 1 1 d . . . . .
N1 N 0.2845(14) 0.4414(11) 0.6439(7) 0.0365(19) Uani 1 1 d . . . . .
H1N H 0.150(17) 0.517(13) 0.657(8) 0.044 Uiso 1 1 d . U . . .
N2 N 0.7823(13) 0.2131(10) 0.6272(6) 0.0357(18) Uani 1 1 d . . . . .
N3 N 0.9636(15) -0.1231(11) 0.7575(8) 0.053(2) Uani 1 1 d . . . . .
N4 N 0.463(2) -0.2027(16) 0.9565(10) 0.093(4) Uani 1 1 d . . . . .
C1 C 0.3567(17) 0.2970(14) 0.7261(8) 0.039(2) Uani 1 1 d . . . . .
C2 C 0.6232(18) 0.1613(12) 0.7125(8) 0.038(2) Uani 1 1 d . . . . .
C3 C 0.718(2) -0.0260(14) 0.7829(9) 0.049(3) Uani 1 1 d . . . . .
C4 C 0.568(2) -0.1225(15) 0.8821(11) 0.061(3) Uani 1 1 d . . . . .
C5 C -0.0150(19) 0.3798(15) 0.8602(10) 0.062(3) Uani 1 1 d . . . . .
H5A H -0.082975 0.330093 0.938173 0.092 Uiso 1 1 calc R U . . .
H5B H -0.139457 0.404278 0.805758 0.092 Uiso 1 1 calc R U . . .
H5C H 0.017416 0.494934 0.857349 0.092 Uiso 1 1 calc R U . . .

loop_
_atom_site_aniso_label
_atom_site_aniso_U_11
_atom_site_aniso_U_22
_atom_site_aniso_U_33
_atom_site_aniso_U_23
_atom_site_aniso_U_13
_atom_site_aniso_U_12
Cu1 0.0287(8) 0.0344(9) 0.0363(9) -0.0017(7) -0.0048(7) -0.0080(7)
Se1 0.0363(5) 0.0385(6) 0.0623(7) -0.0118(5) -0.0127(5) -0.0043(4)
Br1 0.0355(5) 0.0403(6) 0.0582(7) -0.0129(5) -0.0133(5) -0.0068(4)
O1 0.057(4) 0.054(5) 0.045(4) -0.001(3) -0.002(3) -0.010(4)
N1 0.030(4) 0.035(5) 0.036(5) -0.010(4) -0.003(3) 0.002(3)
N2 0.032(4) 0.033(4) 0.038(5) -0.005(3) -0.006(3) -0.007(3)
N3 0.043(5) 0.031(5) 0.081(7) -0.004(4) -0.019(4) -0.005(4)
N4 0.108(9) 0.085(8) 0.071(8) 0.025(7) -0.002(7) -0.049(8)
C1 0.035(5) 0.044(6) 0.043(6) -0.015(5) -0.001(4) -0.017(4)
C2 0.045(5) 0.034(5) 0.037(5) -0.005(4) -0.013(4) -0.012(4)
C3 0.062(7) 0.043(6) 0.048(7) -0.003(5) -0.007(5) -0.030(5)
C4 0.068(7) 0.039(6) 0.059(8) 0.003(6) -0.018(6) -0.001(6)
C5 0.048(6) 0.064(7) 0.058(7) -0.017(6) 0.018(5) -0.008(6)

loop_
_atom_type_symbol
_atom_type_description
_atom_type_scat_dispersion_real
_atom_type_scat_dispersion_imag
_atom_type_scat_source
C C 0.0033 0.0016 'International Tables Vol C Tables 4.2.6.8 and 6.1.1.4'
H H 0.0000 0.0000 'International Tables Vol C Tables 4.2.6.8 and 6.1.1.4'
N N 0.0061 0.0033 'International Tables Vol C Tables 4.2.6.8 and 6.1.1.4'
Se Se -0.0929 2.2259 'International Tables Vol C Tables 4.2.6.8 and 6.1.1.4'
Br Br -0.2901 2.4595 'International Tables Vol C Tables 4.2.6.8 and 6.1.1.4'
O O 0.0106 0.0060 'International Tables Vol C Tables 4.2.6.8 and 6.1.1.4'
Cu Cu 0.3201 1.2651 'International Tables Vol C Tables 4.2.6.8 and 6.1.1.4'

loop_
_geom_angle_atom_site_label_1
_geom_angle_atom_site_label_2
_geom_angle_atom_site_label_3
_geom_angle
_geom_angle_site_symmetry_1
_geom_angle_site_symmetry_3
_geom_angle_publ_flag
N1 Cu1 N1 180.0 . 2_666 ?
N1 Cu1 Br1 90.3(2) . . ?
N1 Cu1 Br1 89.7(2) 2_666 . ?
N1 Cu1 Br1 89.7(2) . 2_666 ?
N1 Cu1 Br1 90.3(2) 2_666 2_666 ?
Br1 Cu1 Br1 180.0 . 2_666 ?
N3 Se1 N2 92.7(3) . . ?
C1 O1 C5 117.0(8) . . ?
C1 N1 Cu1 123.8(6) . . ?
C1 N1 H1N 116(7) . . ?
Cu1 N1 H1N 120(7) . . ?
C2 N2 Se1 108.0(6) . . ?
C3 N3 Se1 106.4(6) . . ?
N1 C1 O1 128.9(9) . . ?
N1 C1 C2 118.7(8) . . ?
O1 C1 C2 112.3(8) . . ?
N2 C2 C3 115.7(8) . . ?
N2 C2 C1 117.8(8) . . ?
C3 C2 C1 126.4(9) . . ?
N3 C3 C2 117.1(9) . . ?
N3 C3 C4 116.8(9) . . ?
C2 C3 C4 126.1(10) . . ?
N4 C4 C3 176.8(13) . . ?
O1 C5 H5A 109.5 . . ?
O1 C5 H5B 109.5 . . ?
H5A C5 H5B 109.5 . . ?
O1 C5 H5C 109.5 . . ?
H5A C5 H5C 109.5 . . ?
H5B C5 H5C 109.5 . . ?

loop_
_geom_bond_atom_site_label_1
_geom_bond_atom_site_label_2
_geom_bond_distance
_geom_bond_site_symmetry_2
_geom_bond_publ_flag
Cu1 N1 1.933(8) . ?
Cu1 N1 1.933(8) 2_666 ?
Cu1 Br1 2.5240(11) . ?
Cu1 Br1 2.5240(11) 2_666 ?
Se1 N3 1.773(9) . ?
Se1 N2 1.805(7) . ?
O1 C1 1.332(11) . ?
O1 C5 1.451(11) . ?
N1 C1 1.261(11) . ?
N1 H1N 0.79(9) . ?
N2 C2 1.281(11) . ?
N3 C3 1.328(12) . ?
N4 C4 1.118(14) . ?
C1 C2 1.494(12) . ?
C2 C3 1.429(13) . ?
C3 C4 1.484(15) . ?
C5 H5A 0.9600 . ?
C5 H5B 0.9600 . ?
C5 H5C 0.9600 . ?

loop_
_geom_torsion_atom_site_label_1
_geom_torsion_atom_site_label_2
_geom_torsion_atom_site_label_3
_geom_torsion_atom_site_label_4
_geom_torsion
_geom_torsion_site_symmetry_1
_geom_torsion_site_symmetry_2
_geom_torsion_site_symmetry_3
_geom_torsion_site_symmetry_4
_geom_torsion_publ_flag
N3 Se1 N2 C2 0.7(7) . . . . ?
N2 Se1 N3 C3 1.1(7) . . . . ?
Cu1 N1 C1 O1 179.3(7) . . . . ?
Cu1 N1 C1 C2 -0.4(12) . . . . ?
C5 O1 C1 N1 -10.0(15) . . . . ?
C5 O1 C1 C2 169.7(8) . . . . ?
Se1 N2 C2 C3 -2.4(10) . . . . ?
Se1 N2 C2 C1 179.9(6) . . . . ?
N1 C1 C2 N2 11.6(13) . . . . ?
O1 C1 C2 N2 -168.1(8) . . . . ?
N1 C1 C2 C3 -165.8(9) . . . . ?
O1 C1 C2 C3 14.5(13) . . . . ?
Se1 N3 C3 C2 -2.7(11) . . . . ?
Se1 N3 C3 C4 177.4(8) . . . . ?
N2 C2 C3 N3 3.6(13) . . . . ?
C1 C2 C3 N3 -178.9(9) . . . . ?
N2 C2 C3 C4 -176.5(10) . . . . ?
C1 C2 C3 C4 1.0(16) . . . . ?
